data_7215258
loop_
_publ_author_name
'Taylor, Rupert G. D.'
'Yeo, Benjamin R.'
'Hallett, Andrew J.'
'Kariuki, Benson M.'
'Pope, Simon J. A.'

_publ_section_title
;
 An organometallic complex revealing an unexpected, reversible,
 temperature induced SC--SC transformation
;
_journal_issue 21
_journal_name_full CrystEngComm
_journal_page_first 4641
_journal_paper_doi 10.1039/c4ce00070f
_journal_volume 16
_journal_year 2014
_chemical_formula_moiety 'C58 H48 F6 N10 O15 Re2 S2'
_chemical_formula_sum 'C58 H48 F6 N10 O15 Re2 S2'
_chemical_formula_weight 1675.58
_chemical_name_systematic
;
 ?
;
_space_group_IT_number 14
_symmetry_cell_setting monoclinic
_symmetry_space_group_name_Hall '-P 2yn'
_symmetry_space_group_name_H-M 'P 1 21/n 1'
_atom_sites_solution_hydrogens geom
_atom_sites_solution_primary direct
_atom_sites_solution_secondary difmap
_audit_creation_method SHELXL-97
_cell_angle_alpha 90.00
_cell_angle_beta 96.295(3)
_cell_angle_gamma 90.00
_cell_formula_units_Z 4
_cell_length_a 11.4748(7)
_cell_length_b 26.9371(18)
_cell_length_c 23.6378(13)
_cell_measurement_reflns_used 6716
_cell_measurement_temperature 110(2)
_cell_measurement_theta_max 26.64
_cell_measurement_theta_min 1.15
_cell_volume 7262.3(8)
_computing_cell_refinement DENZO/SCALEPACK
_computing_data_collection 'COLLECT,Nonius BV, 1997-2001'
_computing_data_reduction DENZO/SCALEPACK
_computing_structure_refinement SHELXL-97
_computing_structure_solution SHELXs-97
_diffrn_ambient_temperature 110(2)
_diffrn_measured_fraction_theta_full 0.953
_diffrn_measured_fraction_theta_max 0.893
_diffrn_measurement_device_type 'Nonius Kappa CCD'
_diffrn_measurement_method CCD
_diffrn_radiation_source 'fine-focus sealed tube'
_diffrn_radiation_type MoK\a
_diffrn_radiation_wavelength 0.71073
_diffrn_reflns_av_R_equivalents 0.0964
_diffrn_reflns_av_sigmaI/netI 0.2664
_diffrn_reflns_limit_h_max 14
_diffrn_reflns_limit_h_min -14
_diffrn_reflns_limit_k_max 30
_diffrn_reflns_limit_k_min -33
_diffrn_reflns_limit_l_max 27
_diffrn_reflns_limit_l_min -27
_diffrn_reflns_number 21545
_diffrn_reflns_theta_full 25.00
_diffrn_reflns_theta_max 26.64
_diffrn_reflns_theta_min 1.15
_exptl_absorpt_coefficient_mu 3.467
_exptl_absorpt_correction_T_max 0.9662
_exptl_absorpt_correction_T_min 0.2760
_exptl_absorpt_correction_type empirical
_exptl_absorpt_process_details Denzo/Scalepack
_exptl_crystal_colour Yellow
_exptl_crystal_density_diffrn 1.532
_exptl_crystal_density_method 'not measured'
_exptl_crystal_description needle
_exptl_crystal_F_000 3288
_exptl_crystal_size_max 0.50
_exptl_crystal_size_mid 0.02
_exptl_crystal_size_min 0.01
_refine_diff_density_max 1.707
_refine_diff_density_min -1.213
_refine_diff_density_rms 0.304
_refine_ls_extinction_method none
_refine_ls_goodness_of_fit_ref 1.058
_refine_ls_hydrogen_treatment constr
_refine_ls_matrix_type fullcycle
_refine_ls_number_parameters 867
_refine_ls_number_reflns 13633
_refine_ls_number_restraints 0
_refine_ls_restrained_S_all 1.058
_refine_ls_R_factor_all 0.1783
_refine_ls_R_factor_gt 0.0897
_refine_ls_shift/su_max 0.008
_refine_ls_shift/su_mean 0.002
_refine_ls_structure_factor_coef Fsqd
_refine_ls_weighting_details 'calc w=1/[\s^2^(Fo^2^)+(0.1362P)^2^+12.6525P] where P=(Fo^2^+2Fc^2^)/3'
_refine_ls_weighting_scheme calc
_refine_ls_wR_factor_gt 0.2165
_refine_ls_wR_factor_ref 0.2757
_reflns_number_gt 6716
_reflns_number_total 13633
_reflns_threshold_expression >2\s(I)
_cod_data_source_file c4ce00070f2.cif
_cod_data_source_block sjp1012
_cod_depositor_comments
;
The following automatic conversions were performed:

'_symmetry_cell_setting' value 'Monoclinic' changed to 'monoclinic'
according to
/usr/data/users/saulius/crontab/automatic-downloads/rss-feeds/RSC/lib/dictionaries/cif_core.dic
dictionary named 'cif_core.dic' version 2.4.2 from 2011-04-26.

Automatic conversion script
Id: cif_fix_values 2281 2013-09-26 08:29:07Z andrius 

 Adding full bibliography for 7215250--7215263.cif.
;
_cod_original_sg_symbol_H-M P21/n
_cod_database_code 7215258

loop_
_symmetry_equiv_pos_as_xyz
'x, y, z'
'-x+1/2, y+1/2, -z+1/2'
'-x, -y, -z'
'x-1/2, -y-1/2, z-1/2'

loop_
_atom_site_label
_atom_site_type_symbol
_atom_site_fract_x
_atom_site_fract_y
_atom_site_fract_z
_atom_site_U_iso_or_equiv
_atom_site_adp_type
_atom_site_occupancy
_atom_site_symmetry_multiplicity
_atom_site_calc_flag
_atom_site_refinement_flags
C1 C 0.6356(14) 0.0297(6) 0.1344(7) 0.034(4) Uani 1 1 d .
C2 C 0.6203(14) -0.0217(6) 0.1330(8) 0.041(4) Uani 1 1 d .
H2 H 0.5962 -0.0377 0.0978 0.049 Uiso 1 1 calc R
C3 C 0.6392(16) -0.0491(7) 0.1808(8) 0.052(5) Uani 1 1 d .
H3 H 0.6307 -0.0842 0.1786 0.062 Uiso 1 1 calc R
C4 C 0.6711(16) -0.0269(7) 0.2336(8) 0.048(5) Uani 1 1 d .
C5 C 0.6854(15) 0.0238(7) 0.2342(8) 0.048(5) Uani 1 1 d .
H5 H 0.7091 0.0395 0.2696 0.058 Uiso 1 1 calc R
C6 C 0.6674(14) 0.0529(6) 0.1866(7) 0.039(4) Uani 1 1 d .
H6 H 0.6763 0.0879 0.1890 0.047 Uiso 1 1 calc R
C7 C 0.6888(19) -0.0570(8) 0.2878(9) 0.066(6) Uani 1 1 d .
H7A H 0.6750 -0.0922 0.2789 0.100 Uiso 1 1 calc R
H7B H 0.6335 -0.0458 0.3139 0.100 Uiso 1 1 calc R
H7C H 0.7692 -0.0526 0.3057 0.100 Uiso 1 1 calc R
C8 C 0.5911(14) 0.1030(6) 0.0727(8) 0.039(4) Uani 1 1 d .
C9 C 0.5824(13) 0.1208(6) 0.0120(7) 0.032(4) Uani 1 1 d .
C10 C 0.5980(14) 0.0927(6) -0.0351(7) 0.038(4) Uani 1 1 d .
H10 H 0.6170 0.0585 -0.0312 0.046 Uiso 1 1 calc R
C11 C 0.5860(13) 0.1143(6) -0.0876(7) 0.037(4) Uani 1 1 d .
H11 H 0.5963 0.0951 -0.1204 0.044 Uiso 1 1 calc R
C12 C 0.5596(13) 0.1627(6) -0.0931(7) 0.033(4) Uani 1 1 d .
H12 H 0.5559 0.1775 -0.1297 0.039 Uiso 1 1 calc R
C13 C 0.5522(13) 0.1706(6) 0.0022(7) 0.035(4) Uani 1 1 d .
H13 H 0.5412 0.1907 0.0342 0.042 Uiso 1 1 calc R
C14 C 0.3381(16) 0.2268(6) -0.1680(8) 0.043(4) Uani 1 1 d .
H14 H 0.3992 0.2396 -0.1878 0.051 Uiso 1 1 calc R
C15 C 0.2541(16) 0.1988(7) -0.1972(8) 0.051(5) Uani 1 1 d .
H15 H 0.2574 0.1924 -0.2365 0.061 Uiso 1 1 calc R
C16 C 0.1635(16) 0.1795(7) -0.1702(8) 0.048(5) Uani 1 1 d .
H16 H 0.1047 0.1592 -0.1898 0.058 Uiso 1 1 calc R
C17 C 0.1623(16) 0.1913(6) -0.1127(8) 0.046(5) Uani 1 1 d .
H17 H 0.1001 0.1798 -0.0927 0.055 Uiso 1 1 calc R
C18 C 0.2508(15) 0.2197(6) -0.0847(7) 0.040(4) Uani 1 1 d .
C19 C 0.2558(16) 0.2332(6) -0.0247(8) 0.044(4) Uani 1 1 d .
C20 C 0.1629(17) 0.2246(7) 0.0091(8) 0.051(5) Uani 1 1 d .
H20 H 0.0930 0.2083 -0.0061 0.061 Uiso 1 1 calc R
C21 C 0.1777(17) 0.2411(7) 0.0650(8) 0.048(5) Uani 1 1 d .
H21 H 0.1167 0.2364 0.0886 0.058 Uiso 1 1 calc R
C22 C 0.2777(17) 0.2635(7) 0.0861(9) 0.051(5) Uani 1 1 d .
H22 H 0.2879 0.2749 0.1243 0.062 Uiso 1 1 calc R
C23 C 0.3628(16) 0.2693(6) 0.0521(8) 0.043(4) Uani 1 1 d .
H23 H 0.4333 0.2849 0.0679 0.051 Uiso 1 1 calc R
C24 C 0.6135(18) 0.2920(7) -0.0037(9) 0.053(5) Uani 1 1 d .
C25 C 0.5911(14) 0.2815(6) -0.1159(7) 0.033(4) Uani 1 1 d .
C26 C 0.4353(16) 0.3378(7) -0.0671(8) 0.043(4) Uani 1 1 d .
C27 C -0.1185(15) 0.1249(6) -0.0353(7) 0.040(4) Uani 1 1 d .
C28 C -0.1403(14) 0.1750(6) -0.0336(8) 0.041(4) Uani 1 1 d .
H28 H -0.1492 0.1912 0.0014 0.049 Uiso 1 1 calc R
C29 C -0.1492(15) 0.2018(7) -0.0857(8) 0.045(5) Uani 1 1 d .
H29 H -0.1615 0.2366 -0.0849 0.054 Uiso 1 1 calc R
C30 C -0.1405(15) 0.1793(6) -0.1370(8) 0.042(4) Uani 1 1 d .
C31 C -0.1233(15) 0.1287(7) -0.1367(8) 0.044(4) Uani 1 1 d .
H31 H -0.1178 0.1121 -0.1717 0.053 Uiso 1 1 calc R
C32 C -0.1139(14) 0.1024(6) -0.0887(7) 0.038(4) Uani 1 1 d .
H32 H -0.1039 0.0675 -0.0906 0.045 Uiso 1 1 calc R
C33 C -0.1505(18) 0.2087(7) -0.1904(8) 0.060(5) Uani 1 1 d .
H33A H -0.1429 0.1866 -0.2227 0.090 Uiso 1 1 calc R
H33B H -0.0881 0.2337 -0.1881 0.090 Uiso 1 1 calc R
H33C H -0.2270 0.2253 -0.1956 0.090 Uiso 1 1 calc R
C34 C -0.0955(15) 0.1075(7) 0.0686(8) 0.042(4) Uani 1 1 d .
C35 C -0.0708(14) 0.0678(6) 0.1116(7) 0.038(4) Uani 1 1 d .
C36 C -0.0958(14) 0.0151(6) 0.1020(8) 0.041(4) Uani 1 1 d .
H36 H -0.1249 0.0031 0.0653 0.049 Uiso 1 1 calc R
C37 C -0.0761(14) -0.0162(6) 0.1470(7) 0.037(4) Uani 1 1 d .
H37 H -0.0951 -0.0504 0.1423 0.044 Uiso 1 1 calc R
C38 C -0.0307(13) 0.0002(6) 0.1977(7) 0.032(4) Uani 1 1 d .
H38 H -0.0147 -0.0232 0.2276 0.038 Uiso 1 1 calc R
C39 C -0.0270(13) 0.0809(6) 0.1654(7) 0.029(4) Uani 1 1 d .
C40 C 0.1920(14) 0.1599(6) 0.2350(7) 0.036(4) Uani 1 1 d .
H40 H 0.1300 0.1787 0.2478 0.043 Uiso 1 1 calc R
C41 C 0.2707(14) 0.1830(6) 0.2059(7) 0.036(4) Uani 1 1 d .
H41 H 0.2637 0.2176 0.1982 0.043 Uiso 1 1 calc R
C42 C 0.3616(16) 0.1562(7) 0.1876(8) 0.048(5) Uani 1 1 d .
H42 H 0.4181 0.1718 0.1670 0.058 Uiso 1 1 calc R
C43 C 0.3689(16) 0.1065(7) 0.1997(7) 0.045(4) Uani 1 1 d .
H43 H 0.4310 0.0873 0.1876 0.054 Uiso 1 1 calc R
C44 C 0.2851(14) 0.0839(6) 0.2298(7) 0.036(4) Uani 1 1 d .
C45 C 0.2865(14) 0.0315(6) 0.2453(7) 0.037(4) Uani 1 1 d .
C46 C 0.3679(16) -0.0020(7) 0.2295(8) 0.046(5) Uani 1 1 d .
H46 H 0.4268 0.0085 0.2069 0.056 Uiso 1 1 calc R
C47 C 0.3630(17) -0.0524(7) 0.2472(8) 0.053(5) Uani 1 1 d .
H47 H 0.4139 -0.0768 0.2345 0.064 Uiso 1 1 calc R
C48 C 0.2827(16) -0.0639(7) 0.2829(8) 0.050(5) Uani 1 1 d .
H48 H 0.2801 -0.0966 0.2978 0.061 Uiso 1 1 calc R
C49 C 0.2058(16) -0.0291(7) 0.2976(8) 0.050(5) Uani 1 1 d .
H49 H 0.1496 -0.0386 0.3222 0.060 Uiso 1 1 calc R
C50 C -0.0405(17) 0.1248(7) 0.2961(8) 0.047(5) Uani 1 1 d .
C51 C -0.0271(16) 0.0327(7) 0.3330(8) 0.048(5) Uani 1 1 d .
C52 C 0.1491(15) 0.0946(6) 0.3679(8) 0.038(4) Uani 1 1 d .
C53 C 0.2298(16) 0.0982(7) 0.0394(8) 0.048(5) Uani 1 1 d .
C54 C 0.5556(19) -0.1774(8) 0.3478(9) 0.061(6) Uani 1 1 d .
C55 C 0.641(2) 0.2384(8) 0.1697(9) 0.062(6) Uani 1 1 d .
C56 C 0.745(2) 0.2070(9) 0.1786(11) 0.086(7) Uani 1 1 d .
H56A H 0.7231 0.1747 0.1935 0.129 Uiso 1 1 calc R
H56B H 0.8035 0.2228 0.2060 0.129 Uiso 1 1 calc R
H56C H 0.7773 0.2022 0.1424 0.129 Uiso 1 1 calc R
C57 C 0.969(4) -0.1163(16) 0.3193(18) 0.118(13) Uani 1 1 d .
C58 C 0.941(3) -0.1174(11) 0.3816(13) 0.118(10) Uani 1 1 d .
H58A H 1.0134 -0.1152 0.4074 0.177 Uiso 1 1 calc R
H58B H 0.9001 -0.1484 0.3887 0.177 Uiso 1 1 calc R
H58C H 0.8899 -0.0892 0.3883 0.177 Uiso 1 1 calc R
N1 N 0.6199(10) 0.0541(5) 0.0814(6) 0.033(3) Uani 1 1 d .
H1 H 0.6295 0.0362 0.0511 0.039 Uiso 1 1 calc R
N2 N 0.5379(11) 0.1914(5) -0.0481(6) 0.031(3) Uani 1 1 d .
N3 N 0.3394(11) 0.2371(5) -0.1126(6) 0.034(3) Uani 1 1 d .
N4 N 0.3563(13) 0.2554(5) -0.0009(6) 0.042(4) Uani 1 1 d .
N5 N -0.1050(11) 0.0938(5) 0.0128(6) 0.038(3) Uani 1 1 d .
H5A H -0.1022 0.0618 0.0060 0.046 Uiso 1 1 calc R
N6 N -0.0060(11) 0.0487(5) 0.2090(6) 0.036(3) Uani 1 1 d .
N7 N 0.1984(11) 0.1110(4) 0.2464(6) 0.033(3) Uani 1 1 d .
N8 N 0.2050(11) 0.0181(5) 0.2791(6) 0.036(3) Uani 1 1 d .
N9 N 0.5606(18) 0.2614(8) 0.1657(10) 0.091(7) Uani 1 1 d .
N10 N 0.988(3) -0.1148(13) 0.2784(17) 0.140(14) Uani 1 1 d .
O1 O 0.5782(10) 0.1323(4) 0.1116(5) 0.044(3) Uani 1 1 d .
O2 O 0.6892(13) 0.3030(6) 0.0275(6) 0.070(4) Uani 1 1 d .
O3 O 0.6520(11) 0.2887(4) -0.1496(5) 0.048(3) Uani 1 1 d .
O4 O 0.4026(12) 0.3782(5) -0.0733(6) 0.064(4) Uani 1 1 d .
O5 O -0.0988(12) 0.1501(4) 0.0845(5) 0.054(3) Uani 1 1 d .
O6 O -0.1124(11) 0.1546(5) 0.2960(6) 0.054(3) Uani 1 1 d .
O7 O -0.0873(12) 0.0074(5) 0.3566(6) 0.061(4) Uani 1 1 d .
O8 O 0.1929(12) 0.1057(5) 0.4105(6) 0.060(4) Uani 1 1 d .
O9 O 0.3317(11) 0.0234(4) 0.0024(6) 0.057(4) Uani 1 1 d .
O10 O 0.1393(11) 0.0126(4) 0.0335(5) 0.056(3) Uani 1 1 d .
O11 O 0.3092(13) 0.0258(5) 0.1023(6) 0.069(4) Uani 1 1 d .
O12 O 0.4808(11) -0.1613(4) 0.2446(5) 0.053(3) Uani 1 1 d .
O13 O 0.3468(11) -0.1929(5) 0.3078(5) 0.058(4) Uani 1 1 d .
O14 O 0.4956(10) -0.2461(4) 0.2763(6) 0.051(3) Uani 1 1 d .
Re1 Re 0.48616(6) 0.27063(3) -0.05938(3) 0.0372(2) Uani 1 1 d .
Re2 Re 0.07359(6) 0.07275(2) 0.29374(3) 0.0357(2) Uani 1 1 d .
S1 S 0.2549(4) 0.03381(17) 0.04540(19) 0.0415(11) Uani 1 1 d .
S2 S 0.4599(4) -0.19619(16) 0.28668(19) 0.0383(10) Uani 1 1 d .
F1 F 0.1624(9) 0.1156(4) 0.0776(5) 0.064(3) Uani 1 1 d .
F2 F 0.1759(10) 0.1100(4) -0.0125(5) 0.066(3) Uani 1 1 d .
F3 F 0.3289(8) 0.1249(4) 0.0461(5) 0.063(3) Uani 1 1 d .
F4 F 0.5311(11) -0.1315(5) 0.3650(5) 0.079(4) Uani 1 1 d .
F5 F 0.6696(9) -0.1758(4) 0.3356(5) 0.062(3) Uani 1 1 d .
F6 F 0.5547(10) -0.2089(5) 0.3918(5) 0.084(4) Uani 1 1 d .
O15 O 0.264(6) -0.100(2) 0.446(3) 0.09(2) Uani 0.25 1 d P
O16 O -0.055(5) -0.017(2) 0.493(2) 0.073(17) Uani 0.25 1 d P
O17 O -0.424(5) 0.168(2) 0.338(2) 0.073(17) Uani 0.25 1 d P
O18 O 0.535(3) 0.0909(15) 0.3732(17) 0.033(10) Uani 0.25 1 d P

loop_
_atom_site_aniso_label
_atom_site_aniso_U_11
_atom_site_aniso_U_22
_atom_site_aniso_U_33
_atom_site_aniso_U_23
_atom_site_aniso_U_13
_atom_site_aniso_U_12
C1 0.034(10) 0.034(10) 0.034(10) 0.000(8) 0.004(8) 0.000(8)
C2 0.041(11) 0.041(11) 0.041(11) 0.000(9) 0.004(8) 0.000(9)
C3 0.052(12) 0.052(12) 0.052(13) 0.000(10) 0.006(10) 0.000(10)
C4 0.048(11) 0.048(12) 0.048(12) 0.000(10) 0.005(9) 0.000(10)
C5 0.048(12) 0.048(12) 0.048(12) 0.000(10) 0.005(9) 0.000(10)
C6 0.039(10) 0.039(10) 0.039(11) 0.000(8) 0.004(8) 0.000(8)
C7 0.066(14) 0.066(14) 0.066(15) 0.000(12) 0.007(12) 0.000(12)
C8 0.039(10) 0.039(11) 0.039(11) 0.000(9) 0.004(8) 0.000(9)
C9 0.032(9) 0.033(9) 0.032(10) 0.000(8) 0.004(7) 0.000(8)
C10 0.038(10) 0.038(10) 0.038(11) 0.000(8) 0.004(8) 0.000(8)
C11 0.037(10) 0.037(10) 0.037(10) 0.000(8) 0.004(8) 0.000(8)
C12 0.033(9) 0.033(10) 0.033(10) 0.000(8) 0.004(7) 0.000(8)
C13 0.035(10) 0.035(10) 0.035(10) 0.000(8) 0.004(8) 0.000(8)
C14 0.043(11) 0.043(11) 0.043(12) 0.000(9) 0.005(9) 0.000(9)
C15 0.050(12) 0.051(12) 0.050(12) 0.000(10) 0.005(10) 0.000(10)
C16 0.048(12) 0.048(11) 0.048(12) 0.000(9) 0.005(9) 0.000(10)
C17 0.046(11) 0.046(11) 0.046(12) 0.000(9) 0.005(9) 0.000(9)
C18 0.040(10) 0.040(10) 0.040(11) 0.000(8) 0.004(8) 0.000(9)
C19 0.043(11) 0.044(11) 0.044(11) 0.000(9) 0.005(9) 0.000(9)
C20 0.051(12) 0.051(12) 0.051(13) 0.000(10) 0.006(10) 0.000(10)
C21 0.048(12) 0.048(12) 0.048(13) 0.000(9) 0.005(9) 0.000(10)
C22 0.051(12) 0.051(12) 0.051(12) 0.000(10) 0.006(10) 0.000(10)
C23 0.043(11) 0.043(11) 0.042(12) 0.000(9) 0.005(9) 0.000(9)
C24 0.053(13) 0.053(12) 0.053(13) 0.000(10) 0.006(11) 0.000(11)
C25 0.033(10) 0.033(10) 0.033(10) 0.000(8) 0.004(8) 0.000(8)
C26 0.043(11) 0.043(11) 0.043(11) 0.000(9) 0.005(9) 0.000(10)
C27 0.040(10) 0.040(10) 0.040(11) 0.000(9) 0.004(8) 0.000(9)
C28 0.041(10) 0.041(11) 0.041(11) 0.000(8) 0.004(8) 0.000(9)
C29 0.045(11) 0.045(11) 0.045(12) 0.000(9) 0.005(9) 0.000(9)
C30 0.042(11) 0.042(11) 0.042(11) 0.000(9) 0.005(9) 0.000(9)
C31 0.044(11) 0.044(11) 0.044(12) 0.000(9) 0.005(9) 0.000(9)
C32 0.038(10) 0.038(10) 0.038(11) 0.000(8) 0.004(8) 0.000(8)
C33 0.060(13) 0.060(13) 0.060(14) 0.000(11) 0.007(11) 0.000(11)
C34 0.042(11) 0.042(11) 0.042(12) 0.000(9) 0.005(9) 0.000(9)
C35 0.038(10) 0.038(10) 0.038(11) 0.000(8) 0.004(8) 0.000(8)
C36 0.041(10) 0.041(10) 0.041(11) 0.000(8) 0.004(8) 0.000(9)
C37 0.037(10) 0.037(10) 0.037(11) 0.000(8) 0.004(8) 0.000(8)
C38 0.032(9) 0.032(9) 0.032(10) 0.000(7) 0.003(7) 0.000(8)
C39 0.029(9) 0.029(9) 0.029(9) 0.000(7) 0.003(7) 0.000(7)
C40 0.036(10) 0.036(10) 0.036(10) 0.000(8) 0.004(8) 0.000(8)
C41 0.036(10) 0.036(10) 0.035(10) 0.000(8) 0.004(8) 0.000(8)
C42 0.048(12) 0.048(12) 0.048(12) 0.000(9) 0.005(9) 0.000(10)
C43 0.045(11) 0.045(11) 0.045(11) 0.000(9) 0.005(9) 0.000(9)
C44 0.036(10) 0.036(10) 0.036(10) 0.000(8) 0.004(8) 0.000(8)
C45 0.037(10) 0.037(10) 0.037(10) 0.000(8) 0.004(8) 0.000(8)
C46 0.046(11) 0.046(11) 0.046(12) 0.000(9) 0.005(9) 0.000(9)
C47 0.053(12) 0.053(12) 0.053(13) 0.000(10) 0.006(10) 0.000(10)
C48 0.050(12) 0.050(12) 0.050(13) 0.000(10) 0.005(10) 0.000(10)
C49 0.050(12) 0.050(12) 0.050(12) 0.000(10) 0.005(9) 0.000(10)
C50 0.047(12) 0.047(11) 0.047(12) 0.000(9) 0.005(9) 0.000(10)
C51 0.048(12) 0.048(12) 0.048(12) 0.000(10) 0.005(9) 0.000(10)
C52 0.038(10) 0.038(10) 0.038(11) 0.000(8) 0.004(8) 0.000(8)
C53 0.048(12) 0.048(12) 0.048(12) 0.000(10) 0.005(10) 0.000(10)
C54 0.061(14) 0.061(14) 0.061(15) 0.000(12) 0.007(11) 0.000(12)
C55 0.062(15) 0.062(15) 0.062(15) 0.000(11) 0.007(12) 0.000(13)
C56 0.086(18) 0.086(17) 0.086(19) 0.000(15) 0.009(15) 0.000(16)
C57 0.12(3) 0.12(3) 0.12(3) 0.00(3) 0.01(3) 0.00(2)
C58 0.12(3) 0.12(3) 0.12(3) 0.00(2) 0.01(2) 0.00(2)
N1 0.027(7) 0.033(8) 0.040(8) -0.002(6) 0.006(6) 0.004(6)
N2 0.030(7) 0.032(8) 0.032(8) -0.007(6) 0.009(6) -0.006(6)
N3 0.023(7) 0.036(8) 0.040(9) -0.010(6) -0.003(6) -0.007(6)
N4 0.050(10) 0.035(8) 0.042(9) 0.003(7) 0.013(7) 0.005(7)
N5 0.040(8) 0.038(8) 0.037(9) -0.002(7) 0.006(7) 0.008(7)
N6 0.030(8) 0.040(8) 0.037(9) -0.007(7) 0.004(6) -0.001(7)
N7 0.030(8) 0.020(7) 0.045(9) 0.000(6) -0.007(6) 0.001(6)
N8 0.026(7) 0.032(8) 0.050(9) -0.008(7) 0.009(7) -0.004(6)
N9 0.058(13) 0.075(15) 0.13(2) 0.013(13) -0.015(13) -0.005(12)
N10 0.11(2) 0.12(2) 0.21(4) -0.06(3) 0.06(3) -0.043(17)
O1 0.044(7) 0.051(8) 0.034(7) -0.003(6) -0.001(6) -0.004(6)
O2 0.063(10) 0.083(11) 0.060(10) -0.010(8) -0.014(8) -0.018(9)
O3 0.046(8) 0.051(8) 0.049(8) 0.008(6) 0.014(7) 0.001(6)
O4 0.074(10) 0.047(9) 0.072(10) 0.000(8) 0.023(8) 0.003(8)
O5 0.090(10) 0.041(8) 0.029(7) -0.010(6) 0.006(7) 0.016(7)
O6 0.045(8) 0.052(8) 0.067(9) 0.004(7) 0.012(7) 0.010(7)
O7 0.062(9) 0.066(9) 0.055(9) 0.009(7) 0.013(7) -0.016(8)
O8 0.069(9) 0.069(9) 0.038(8) -0.013(7) -0.009(7) 0.005(8)
O9 0.066(9) 0.042(7) 0.067(9) -0.011(7) 0.023(7) -0.001(7)
O10 0.061(9) 0.049(8) 0.059(9) -0.005(7) 0.013(7) -0.014(7)
O11 0.094(11) 0.060(9) 0.051(9) -0.002(7) -0.004(8) 0.005(8)
O12 0.060(8) 0.047(8) 0.055(8) 0.010(6) 0.016(7) -0.001(6)
O13 0.050(8) 0.068(9) 0.056(9) 0.011(7) 0.011(7) 0.001(7)
O14 0.040(7) 0.035(7) 0.076(9) -0.008(7) 0.001(6) -0.006(6)
Re1 0.0373(4) 0.0370(4) 0.0384(4) 0.0034(3) 0.0091(3) -0.0005(3)
Re2 0.0355(4) 0.0361(4) 0.0364(4) 0.0007(3) 0.0076(3) 0.0017(3)
S1 0.043(3) 0.045(3) 0.036(3) -0.011(2) 0.005(2) -0.002(2)
S2 0.041(3) 0.036(2) 0.038(3) 0.005(2) 0.008(2) 0.002(2)
F1 0.044(6) 0.055(7) 0.099(9) -0.026(6) 0.032(6) -0.010(5)
F2 0.065(7) 0.058(7) 0.071(8) 0.008(6) -0.009(6) 0.002(6)
F3 0.032(6) 0.047(6) 0.114(10) -0.010(6) 0.024(6) -0.009(5)
F4 0.082(9) 0.074(9) 0.085(9) -0.033(7) 0.025(7) -0.026(7)
F5 0.056(7) 0.075(8) 0.054(7) 0.007(6) 0.003(6) -0.019(6)
F6 0.072(8) 0.118(11) 0.055(8) 0.037(8) -0.019(6) -0.042(8)
O15 0.09(5) 0.09(5) 0.09(5) 0.00(4) 0.01(4) 0.00(4)
O16 0.07(4) 0.07(4) 0.07(4) 0.00(3) 0.01(3) 0.00(3)
O17 0.07(4) 0.07(4) 0.07(4) 0.00(3) 0.01(3) 0.00(3)
O18 0.03(2) 0.03(2) 0.03(3) 0.00(2) 0.004(19) 0.00(2)

loop_
_atom_type_symbol
_atom_type_description
_atom_type_scat_dispersion_real
_atom_type_scat_dispersion_imag
_atom_type_scat_source
C C 0.0033 0.0016 'International Tables Vol C Tables 4.2.6.8 and 6.1.1.4'
H H 0.0000 0.0000 'International Tables Vol C Tables 4.2.6.8 and 6.1.1.4'
N N 0.0061 0.0033 'International Tables Vol C Tables 4.2.6.8 and 6.1.1.4'
O O 0.0106 0.0060 'International Tables Vol C Tables 4.2.6.8 and 6.1.1.4'
Re Re -1.0185 7.2310 'International Tables Vol C Tables 4.2.6.8 and 6.1.1.4'
S S 0.1246 0.1234 'International Tables Vol C Tables 4.2.6.8 and 6.1.1.4'
F F 0.0171 0.0103 'International Tables Vol C Tables 4.2.6.8 and 6.1.1.4'

loop_
_geom_angle_atom_site_label_1
_geom_angle_atom_site_label_2
_geom_angle_atom_site_label_3
_geom_angle
C6 C1 C2 119.0(16)
C6 C1 N1 125.0(15)
C2 C1 N1 116.0(15)
C3 C2 C1 121.0(17)
C3 C2 H2 119.5
C1 C2 H2 119.5
C2 C3 C4 121.1(18)
C2 C3 H3 119.4
C4 C3 H3 119.4
C5 C4 C3 117.1(18)
C5 C4 C7 121.2(18)
C3 C4 C7 121.7(17)
C6 C5 C4 123.5(18)
C6 C5 H5 118.3
C4 C5 H5 118.3
C5 C6 C1 118.3(16)
C5 C6 H6 120.9
C1 C6 H6 120.9
C4 C7 H7A 109.5
C4 C7 H7B 109.5
H7A C7 H7B 109.5
C4 C7 H7C 109.5
H7A C7 H7C 109.5
H7B C7 H7C 109.5
O1 C8 N1 123.4(16)
O1 C8 C9 120.5(15)
N1 C8 C9 116.0(15)
C10 C9 C13 116.4(15)
C10 C9 C8 126.7(15)
C13 C9 C8 116.9(14)
C11 C10 C9 119.6(16)
C11 C10 H10 120.2
C9 C10 H10 120.2
C12 C11 C10 120.0(16)
C12 C11 H11 120.0
C10 C11 H11 120.0
C11 C12 N2 122.4(16)
C11 C12 H12 118.8
N2 C12 H12 118.8
N2 C13 C9 124.5(15)
N2 C13 H13 117.8
C9 C13 H13 117.8
N3 C14 C15 123.2(17)
N3 C14 H14 118.4
C15 C14 H14 118.4
C14 C15 C16 120.3(19)
C14 C15 H15 119.8
C16 C15 H15 119.8
C15 C16 C17 116.9(18)
C15 C16 H16 121.5
C17 C16 H16 121.5
C18 C17 C16 120.4(18)
C18 C17 H17 119.8
C16 C17 H17 119.8
N3 C18 C17 120.7(16)
N3 C18 C19 115.8(15)
C17 C18 C19 123.5(17)
N4 C19 C20 119.5(17)
N4 C19 C18 116.8(16)
C20 C19 C18 123.7(17)
C21 C20 C19 117.6(18)
C21 C20 H20 121.2
C19 C20 H20 121.2
C22 C21 C20 120.5(19)
C22 C21 H21 119.7
C20 C21 H21 119.7
C23 C22 C21 118.6(19)
C23 C22 H22 120.7
C21 C22 H22 120.7
N4 C23 C22 125.0(18)
N4 C23 H23 117.5
C22 C23 H23 117.5
O2 C24 Re1 177.4(19)
O3 C25 Re1 178.7(15)
O4 C26 Re1 178.0(17)
C28 C27 C32 118.4(16)
C28 C27 N5 124.3(16)
C32 C27 N5 117.3(15)
C27 C28 C29 117.9(17)
C27 C28 H28 121.0
C29 C28 H28 121.0
C30 C29 C28 122.5(17)
C30 C29 H29 118.7
C28 C29 H29 118.7
C29 C30 C31 117.2(17)
C29 C30 C33 120.6(16)
C31 C30 C33 122.1(17)
C32 C31 C30 122.0(17)
C32 C31 H31 119.0
C30 C31 H31 119.0
C31 C32 C27 121.9(16)
C31 C32 H32 119.1
C27 C32 H32 119.1
C30 C33 H33A 109.5
C30 C33 H33B 109.5
H33A C33 H33B 109.5
C30 C33 H33C 109.5
H33A C33 H33C 109.5
H33B C33 H33C 109.5
O5 C34 N5 123.7(16)
O5 C34 C35 118.8(16)
N5 C34 C35 117.4(15)
C39 C35 C36 116.3(15)
C39 C35 C34 118.6(15)
C36 C35 C34 125.0(15)
C37 C36 C35 117.9(16)
C37 C36 H36 121.1
C35 C36 H36 121.1
C38 C37 C36 121.1(16)
C38 C37 H37 119.5
C36 C37 H37 119.5
C37 C38 N6 123.4(16)
C37 C38 H38 118.3
N6 C38 H38 118.3
N6 C39 C35 124.3(14)
C41 C40 N7 122.1(15)
C41 C40 H40 119.0
N7 C40 H40 119.0
C40 C41 C42 119.4(16)
C40 C41 H41 120.3
C42 C41 H41 120.3
C43 C42 C41 118.6(17)
C43 C42 H42 120.7
C41 C42 H42 120.7
C42 C43 C44 120.1(17)
C42 C43 H43 119.9
C44 C43 H43 119.9
N7 C44 C43 119.5(15)
N7 C44 C45 116.5(14)
C43 C44 C45 124.0(15)
N8 C45 C46 121.5(16)
N8 C45 C44 114.8(14)
C46 C45 C44 123.7(16)
C45 C46 C47 119.6(17)
C45 C46 H46 120.2
C47 C46 H46 120.2
C48 C47 C46 117.0(18)
C48 C47 H47 121.5
C46 C47 H47 121.5
C47 C48 C49 120.4(19)
C47 C48 H48 119.8
C49 C48 H48 119.8
N8 C49 C48 123.4(18)
N8 C49 H49 118.3
C48 C49 H49 118.3
O6 C50 Re2 176.9(17)
O7 C51 Re2 178.6(17)
O8 C52 Re2 178.1(16)
F1 C53 F3 106.1(14)
F1 C53 F2 106.8(15)
F3 C53 F2 106.1(15)
F1 C53 S1 113.2(13)
F3 C53 S1 113.0(13)
F2 C53 S1 111.1(13)
F4 C54 F6 109.1(18)
F4 C54 F5 105.8(17)
F6 C54 F5 105.8(16)
F4 C54 S2 112.0(15)
F6 C54 S2 113.0(14)
F5 C54 S2 110.7(14)
N9 C55 C56 176(3)
C55 C56 H56A 109.5
C55 C56 H56B 109.5
H56A C56 H56B 109.5
C55 C56 H56C 109.5
H56A C56 H56C 109.5
H56B C56 H56C 109.5
N10 C57 C58 179(6)
C57 C58 H58A 109.5
C57 C58 H58B 109.5
H58A C58 H58B 109.5
C57 C58 H58C 109.5
H58A C58 H58C 109.5
H58B C58 H58C 109.5
C8 N1 C1 126.0(14)
C8 N1 H1 117.0
C1 N1 H1 117.0
C13 N2 C12 116.9(14)
C13 N2 Re1 121.7(10)
C12 N2 Re1 121.4(11)
C14 N3 C18 118.4(14)
C14 N3 Re1 125.2(11)
C18 N3 Re1 115.8(11)
C23 N4 C19 118.7(15)
C23 N4 Re1 125.8(13)
C19 N4 Re1 115.2(12)
C34 N5 C27 127.8(14)
C34 N5 H5A 116.1
C27 N5 H5A 116.1
C39 N6 C38 116.9(13)
C39 N6 Re2 121.8(10)
C38 N6 Re2 121.3(11)
C44 N7 C40 120.3(14)
C44 N7 Re2 116.7(10)
C40 N7 Re2 123.0(11)
C45 N8 C49 117.8(14)
C45 N8 Re2 117.1(11)
C49 N8 Re2 124.9(12)
C26 Re1 C25 89.9(7)
C26 Re1 C24 89.0(8)
C25 Re1 C24 86.8(7)
C26 Re1 N4 90.9(6)
C25 Re1 N4 175.0(6)
C24 Re1 N4 98.1(7)
C26 Re1 N3 97.4(6)
C25 Re1 N3 99.5(6)
C24 Re1 N3 171.0(7)
N4 Re1 N3 75.5(5)
C26 Re1 N2 177.2(6)
C25 Re1 N2 92.9(6)
C24 Re1 N2 91.9(7)
N4 Re1 N2 86.3(5)
N3 Re1 N2 81.5(5)
C51 Re2 C50 87.0(8)
C51 Re2 C52 88.1(7)
C50 Re2 C52 89.5(7)
C51 Re2 N8 99.4(7)
C50 Re2 N8 171.8(7)
C52 Re2 N8 95.7(6)
C51 Re2 N7 173.6(6)
C50 Re2 N7 99.1(6)
C52 Re2 N7 93.8(6)
N8 Re2 N7 74.3(5)
C51 Re2 N6 93.6(7)
C50 Re2 N6 91.4(6)
C52 Re2 N6 178.1(6)
N8 Re2 N6 83.2(5)
N7 Re2 N6 84.4(5)
O11 S1 O9 113.2(9)
O11 S1 O10 114.7(8)
O9 S1 O10 113.9(8)
O11 S1 C53 105.9(9)
O9 S1 C53 104.0(8)
O10 S1 C53 103.7(8)
O12 S2 O14 115.5(8)
O12 S2 O13 115.7(8)
O14 S2 O13 113.7(8)
O12 S2 C54 104.2(9)
O14 S2 C54 104.0(9)
O13 S2 C54 101.5(9)

loop_
_geom_bond_atom_site_label_1
_geom_bond_atom_site_label_2
_geom_bond_distance
_geom_bond_site_symmetry_2
C1 C6 1.39(2) .
C1 C2 1.40(2) .
C1 N1 1.408(19) .
C2 C3 1.35(2) .
C2 H2 0.9500 .
C3 C4 1.40(2) .
C3 H3 0.9500 .
C4 C5 1.38(2) .
C4 C7 1.51(3) .
C5 C6 1.37(2) .
C5 H5 0.9500 .
C6 H6 0.9500 .
C7 H7A 0.9800 .
C7 H7B 0.9800 .
C7 H7C 0.9800 .
C8 O1 1.231(19) .
C8 N1 1.37(2) .
C8 C9 1.50(2) .
C9 C10 1.38(2) .
C9 C13 1.40(2) .
C10 C11 1.36(2) .
C10 H10 0.9500 .
C11 C12 1.34(2) .
C11 H11 0.9500 .
C12 N2 1.358(19) .
C12 H12 0.9500 .
C13 N2 1.309(19) .
C13 H13 0.9500 .
C14 N3 1.34(2) .
C14 C15 1.35(2) .
C14 H14 0.9500 .
C15 C16 1.38(2) .
C15 H15 0.9500 .
C16 C17 1.40(2) .
C16 H16 0.9500 .
C17 C18 1.38(2) .
C17 H17 0.9500 .
C18 N3 1.36(2) .
C18 C19 1.46(2) .
C19 N4 1.37(2) .
C19 C20 1.42(2) .
C20 C21 1.39(2) .
C20 H20 0.9500 .
C21 C22 1.34(2) .
C21 H21 0.9500 .
C22 C23 1.34(2) .
C22 H22 0.9500 .
C23 N4 1.30(2) .
C23 H23 0.9500 .
C24 O2 1.12(2) .
C24 Re1 1.94(2) .
C25 O3 1.133(18) .
C25 Re1 1.917(17) .
C26 O4 1.16(2) .
C26 Re1 1.902(19) .
C27 C28 1.37(2) .
C27 C32 1.40(2) .
C27 N5 1.41(2) .
C28 C29 1.42(2) .
C28 H28 0.9500 .
C29 C30 1.37(2) .
C29 H29 0.9500 .
C30 C31 1.38(2) .
C30 C33 1.48(2) .
C31 C32 1.33(2) .
C31 H31 0.9500 .
C32 H32 0.9500 .
C33 H33A 0.9800 .
C33 H33B 0.9800 .
C33 H33C 0.9800 .
C34 O5 1.210(19) .
C34 N5 1.36(2) .
C34 C35 1.48(2) .
C35 C39 1.36(2) .
C35 C36 1.46(2) .
C36 C37 1.36(2) .
C36 H36 0.9500 .
C37 C38 1.33(2) .
C37 H37 0.9500 .
C38 N6 1.356(19) .
C38 H38 0.9500 .
C39 N6 1.350(19) .
C40 C41 1.35(2) .
C40 N7 1.346(19) .
C40 H40 0.9500 .
C41 C42 1.38(2) .
C41 H41 0.9500 .
C42 C43 1.37(2) .
C42 H42 0.9500 .
C43 C44 1.40(2) .
C43 H43 0.9500 .
C44 N7 1.327(19) .
C44 C45 1.46(2) .
C45 N8 1.34(2) .
C45 C46 1.38(2) .
C46 C47 1.42(2) .
C46 H46 0.9500 .
C47 C48 1.35(2) .
C47 H47 0.9500 .
C48 C49 1.36(2) .
C48 H48 0.9500 .
C49 N8 1.34(2) .
C49 H49 0.9500 .
C50 O6 1.15(2) .
C50 Re2 1.92(2) .
C51 O7 1.16(2) .
C51 Re2 1.90(2) .
C52 O8 1.116(19) .
C52 Re2 1.958(19) .
C53 F1 1.34(2) .
C53 F3 1.34(2) .
C53 F2 1.35(2) .
C53 S1 1.760(19) .
C54 F4 1.34(2) .
C54 F6 1.34(2) .
C54 F5 1.37(2) .
C54 S2 1.79(2) .
C55 N9 1.11(3) .
C55 C56 1.45(3) .
C56 H56A 0.9800 .
C56 H56B 0.9800 .
C56 H56C 0.9800 .
C57 N10 1.01(4) .
C57 C58 1.55(4) .
C58 H58A 0.9800 .
C58 H58B 0.9800 .
C58 H58C 0.9800 .
N1 H1 0.8800 .
N2 Re1 2.223(13) .
N3 Re1 2.184(12) .
N4 Re1 2.180(14) .
N5 H5A 0.8800 .
N6 Re2 2.205(13) .
N7 Re2 2.171(13) .
N8 Re2 2.162(12) .
O9 S1 1.443(13) .
O10 S1 1.443(13) .
O11 S1 1.434(14) .
O12 S2 1.407(12) .
O13 S2 1.443(13) .
O14 S2 1.434(12) .
O16 O16 1.56(11) 3_556
